data_4313765
loop_
_publ_author_name
'Daniel L. Reger'
'Radu F. Semeniuc'
'Ioan Silaghi-Dumitrescu'
'Mark D. Smith'

_publ_contact_author_address
;
Department of Chemistry and Biochemistry
University of South Carolina
Columbia, South Carolina 29208
USA
;
_publ_contact_author_email reger@mail.chem.sc.edu
_publ_contact_author_fax '1 803 777 9521'
_publ_contact_author_name 'Professor Daniel L. Reger'
_publ_contact_author_phone '1 803 777 2587'
_publ_section_title
;
 Influences of Changes in Multitopic Tris(pyrazolyl)methane Ligand
 Topology on Silver(I) Supramolecular Structures
;
_journal_name_full 'Inorganic Chemistry'
_journal_page_first 3751
_journal_page_last 3764
_journal_paper_doi 10.1021/ic034039r
_journal_volume 42
_journal_year 2003
_chemical_formula_sum 'C32 H35 Ag B F4 N12 O2.5'
_chemical_formula_weight 822.40
_chemical_name_systematic
; 
 ? 
;
_space_group_IT_number 15
_symmetry_cell_setting monoclinic
_symmetry_space_group_name_Hall '-C 2yc'
_symmetry_space_group_name_H-M 'C 1 2/c 1'
_atom_sites_solution_hydrogens geom
_atom_sites_solution_primary direct
_atom_sites_solution_secondary difmap
_audit_creation_method SHELXL-97
_cell_angle_alpha 90.00
_cell_angle_beta 109.778(2)
_cell_angle_gamma 90.00
_cell_formula_units_Z 8
_cell_length_a 28.606(2)
_cell_length_b 14.9439(11)
_cell_length_c 17.2648(13)
_cell_measurement_reflns_used 8786
_cell_measurement_temperature 173(2)
_cell_measurement_theta_max 26.371
_cell_measurement_theta_min 2.452
_cell_volume 6945.1(9)
_computing_cell_refinement 'SAINT+ NT V6.02a (Bruker, 1998)'
_computing_data_collection 'SMART NT V5.619 (Bruker, 2000)'
_computing_data_reduction 'SAINT+ NT V6.02a'
_computing_molecular_graphics 'SHELXTL V5.1 (Sheldrick, 1997)'
_computing_publication_material 'SHELXTL V5.1'
_computing_structure_refinement 'SHELXL-97 (Sheldrick, 1997)'
_computing_structure_solution 'SHELXS-97 (Sheldrick, 1990)'
_diffrn_ambient_temperature 173(2)
_diffrn_measured_fraction_theta_full 0.998
_diffrn_measured_fraction_theta_max 0.998
_diffrn_measurement_device_type 'Bruker SMART APEX CCD diffractometer'
_diffrn_measurement_method 'omega scans'
_diffrn_radiation_monochromator graphite
_diffrn_radiation_source 'fine-focus sealed tube'
_diffrn_radiation_type MoK\a
_diffrn_radiation_wavelength 0.71073
_diffrn_reflns_av_R_equivalents 0.0366
_diffrn_reflns_av_sigmaI/netI 0.0404
_diffrn_reflns_limit_h_max 35
_diffrn_reflns_limit_h_min -35
_diffrn_reflns_limit_k_max 18
_diffrn_reflns_limit_k_min -17
_diffrn_reflns_limit_l_max 21
_diffrn_reflns_limit_l_min -20
_diffrn_reflns_number 22836
_diffrn_reflns_theta_full 26.39
_diffrn_reflns_theta_max 26.39
_diffrn_reflns_theta_min 1.51
_diffrn_standards_decay_% none
_exptl_absorpt_coefficient_mu 0.654
_exptl_absorpt_correction_T_max 0.9454
_exptl_absorpt_correction_T_min 0.8281
_exptl_absorpt_correction_type multi-scan
_exptl_absorpt_process_details '(SADABS, Bruker, 1997)'
_exptl_crystal_colour colorless
_exptl_crystal_density_diffrn 1.573
_exptl_crystal_density_method 'not measured'
_exptl_crystal_description plate
_exptl_crystal_F_000 3352
_exptl_crystal_size_max 0.36
_exptl_crystal_size_mid 0.16
_exptl_crystal_size_min 0.06
_refine_diff_density_max 0.698
_refine_diff_density_min -0.395
_refine_diff_density_rms 0.068
_refine_ls_extinction_method none
_refine_ls_goodness_of_fit_ref 1.004
_refine_ls_hydrogen_treatment mixed
_refine_ls_matrix_type full
_refine_ls_number_parameters 475
_refine_ls_number_reflns 7104
_refine_ls_number_restraints 0
_refine_ls_restrained_S_all 1.004
_refine_ls_R_factor_all 0.0607
_refine_ls_R_factor_gt 0.0402
_refine_ls_shift/su_max 0.002
_refine_ls_shift/su_mean 0.000
_refine_ls_structure_factor_coef Fsqd
_refine_ls_weighting_details 'calc w=1/[\s^2^(Fo^2^)+(0.0485P)^2^+0.0000P] where P=(Fo^2^+2Fc^2^)/3'
_refine_ls_weighting_scheme calc
_refine_ls_wR_factor_gt 0.0901
_refine_ls_wR_factor_ref 0.0973
_reflns_number_gt 5108
_reflns_number_total 7104
_reflns_threshold_expression >2sigma(I)
_cod_data_source_file ic034039rsi20030123_104234_2.cif
_cod_data_source_block cmpd2
_cod_depositor_comments
;
The following automatic conversions were performed:

'_symmetry_cell_setting' value 'Monoclinic' changed to 'monoclinic'
according to the built-in table from CIF Core dictionary named
'cif_core.dic' version 2.4.1 from 2010-06-29.

Automatic conversion script
Id: cif_fix_values 1646 2011-03-28 12:23:43Z adriana 
;
_cod_original_cell_volume 6945.0(9)
_cod_original_formula_sum 'C32 H35 Ag B F4 N12 O2.50'
_cod_database_code 4313765

loop_
_symmetry_equiv_pos_as_xyz
'x, y, z'
'-x, y, -z+1/2'
'x+1/2, y+1/2, z'
'-x+1/2, y+1/2, -z+1/2'
'-x, -y, -z'
'x, -y, z-1/2'
'-x+1/2, -y+1/2, -z'
'x+1/2, -y+1/2, z-1/2'

loop_
_atom_site_label
_atom_site_type_symbol
_atom_site_fract_x
_atom_site_fract_y
_atom_site_fract_z
_atom_site_U_iso_or_equiv
_atom_site_adp_type
_atom_site_occupancy
_atom_site_symmetry_multiplicity
_atom_site_calc_flag
_atom_site_refinement_flags
_atom_site_disorder_assembly
_atom_site_disorder_group
Ag Ag 0.122383(9) 0.749104(14) 0.272400(14) 0.03693(9) Uani 1 1 d . . .
C1 C 0.13600(11) 0.52046(19) 0.26864(16) 0.0315(6) Uani 1 1 d . . .
C2 C 0.11816(10) 0.97604(18) 0.28900(16) 0.0254(6) Uani 1 1 d . . .
C11 C 0.22961(11) 0.5261(2) 0.31187(17) 0.0363(7) Uani 1 1 d . . .
H11 H 0.2362 0.4646 0.3061 0.044 Uiso 1 1 calc R . .
C12 C 0.26370(12) 0.5923(2) 0.33473(19) 0.0409(7) Uani 1 1 d . . .
H12 H 0.2987 0.5869 0.3484 0.049 Uiso 1 1 calc R . .
C13 C 0.23674(11) 0.6701(2) 0.33395(17) 0.0344(7) Uani 1 1 d . . .
H13 H 0.2512 0.7278 0.3475 0.041 Uiso 1 1 calc R . .
C21 C 0.09280(12) 0.5087(2) 0.11318(17) 0.0391(7) Uani 1 1 d . . .
H21 H 0.1020 0.4496 0.1040 0.047 Uiso 1 1 calc R . .
C22 C 0.06280(12) 0.5651(2) 0.05582(18) 0.0416(8) Uani 1 1 d . . .
H22 H 0.0472 0.5540 -0.0013 0.050 Uiso 1 1 calc R . .
C23 C 0.05993(12) 0.6423(2) 0.09873(17) 0.0378(7) Uani 1 1 d . . .
H23 H 0.0412 0.6938 0.0743 0.045 Uiso 1 1 calc R . .
C31 C 0.11971(12) 0.58722(19) 0.39429(17) 0.0354(7) Uani 1 1 d . . .
H31 H 0.1510 0.6132 0.4240 0.043 Uiso 1 1 calc R . .
C32 C 0.07791(12) 0.5885(2) 0.41542(18) 0.0405(7) Uani 1 1 d . . .
H32 H 0.0738 0.6159 0.4623 0.049 Uiso 1 1 calc R . .
C33 C 0.04244(12) 0.5407(2) 0.35312(18) 0.0423(8) Uani 1 1 d . . .
H33 H 0.0094 0.5305 0.3516 0.051 Uiso 1 1 calc R . .
C41 C 0.10030(10) 1.0104(2) 0.13726(17) 0.0330(7) Uani 1 1 d . . .
H41 H 0.0961 1.0734 0.1378 0.040 Uiso 1 1 calc R . .
C42 C 0.09802(11) 0.9601(2) 0.07092(17) 0.0386(7) Uani 1 1 d . . .
H42 H 0.0917 0.9800 0.0160 0.046 Uiso 1 1 calc R . .
C43 C 0.10701(11) 0.8726(2) 0.10066(17) 0.0357(7) Uani 1 1 d . . .
H43 H 0.1078 0.8221 0.0678 0.043 Uiso 1 1 calc R . .
C51 C 0.04640(10) 0.9760(2) 0.34386(16) 0.0328(7) Uani 1 1 d . . .
H51 H 0.0414 1.0386 0.3464 0.039 Uiso 1 1 calc R . .
C52 C 0.02071(11) 0.9106(2) 0.36585(17) 0.0376(7) Uani 1 1 d . . .
H52 H -0.0060 0.9178 0.3864 0.045 Uiso 1 1 calc R . .
C53 C 0.04133(11) 0.8309(2) 0.35221(17) 0.0356(7) Uani 1 1 d . . .
H53 H 0.0306 0.7735 0.3627 0.043 Uiso 1 1 calc R . .
C61 C 0.18115(11) 0.9042(2) 0.41500(16) 0.0361(7) Uani 1 1 d . . .
H61 H 0.1605 0.8885 0.4459 0.043 Uiso 1 1 calc R . .
C62 C 0.23135(11) 0.8945(2) 0.43853(18) 0.0432(8) Uani 1 1 d . . .
H62 H 0.2529 0.8696 0.4885 0.052 Uiso 1 1 calc R . .
C63 C 0.24442(11) 0.9286(2) 0.37401(19) 0.0398(7) Uani 1 1 d . . .
H63 H 0.2776 0.9309 0.3740 0.048 Uiso 1 1 calc R . .
C70 C 0.14153(12) 0.41796(18) 0.26568(17) 0.0367(7) Uani 1 1 d . . .
H70A H 0.1084 0.3895 0.2425 0.044 Uiso 1 1 calc R . .
H70B H 0.1613 0.4021 0.2305 0.044 Uiso 1 1 calc R . .
C71 C 0.14543(18) 0.3156(3) 0.3693(2) 0.0898(17) Uani 1 1 d . . .
H71A H 0.1478 0.2644 0.3344 0.108 Uiso 1 1 calc R . .
H71B H 0.1098 0.3273 0.3590 0.108 Uiso 1 1 calc R . .
C72 C 0.16984(12) 0.2906(2) 0.45780(18) 0.0378(7) Uani 1 1 d . . .
C73 C 0.17544(12) 0.3521(2) 0.5190(2) 0.0452(8) Uani 1 1 d . . .
H73 H 0.1632 0.4111 0.5046 0.054 Uiso 1 1 calc R . .
C74 C 0.19833(12) 0.3309(2) 0.60082(19) 0.0433(8) Uani 1 1 d . . .
H74 H 0.2017 0.3746 0.6423 0.052 Uiso 1 1 calc R . .
C75 C 0.21610(13) 0.2462(2) 0.62161(19) 0.0465(8) Uani 1 1 d . . .
H75 H 0.2324 0.2308 0.6777 0.056 Uiso 1 1 calc R . .
C76 C 0.21026(11) 0.1833(2) 0.5609(2) 0.0432(8) Uani 1 1 d . . .
H76 H 0.2223 0.1243 0.5759 0.052 Uiso 1 1 calc R . .
C77 C 0.18736(10) 0.2039(2) 0.47881(18) 0.0327(7) Uani 1 1 d . . .
C78 C 0.18291(12) 0.1329(3) 0.4158(2) 0.0570(10) Uani 1 1 d . . .
H78A H 0.1952 0.1560 0.3724 0.068 Uiso 1 1 calc R . .
H78B H 0.2033 0.0805 0.4418 0.068 Uiso 1 1 calc R . .
C79 C 0.11748(11) 0.07928(18) 0.29717(17) 0.0320(6) Uani 1 1 d . . .
H79A H 0.1406 0.1059 0.2719 0.038 Uiso 1 1 calc R . .
H79B H 0.0837 0.1017 0.2667 0.038 Uiso 1 1 calc R . .
N11 N 0.18864(9) 0.65378(15) 0.31197(13) 0.0311(5) Uani 1 1 d . . .
N12 N 0.18403(9) 0.56315(15) 0.29858(13) 0.0298(5) Uani 1 1 d . . .
N21 N 0.08640(10) 0.63536(15) 0.17780(14) 0.0358(6) Uani 1 1 d . . .
N22 N 0.10710(9) 0.55295(15) 0.18578(13) 0.0315(5) Uani 1 1 d . . .
N31 N 0.06042(9) 0.51142(18) 0.29677(15) 0.0397(6) Uani 1 1 d . . .
N32 N 0.10777(9) 0.54151(16) 0.32227(13) 0.0304(5) Uani 1 1 d . . .
N41 N 0.11423(9) 0.86906(15) 0.18044(14) 0.0309(5) Uani 1 1 d . . .
N42 N 0.10958(8) 0.95489(15) 0.20257(13) 0.0269(5) Uani 1 1 d . . .
N51 N 0.07793(8) 0.84454(15) 0.32278(13) 0.0300(5) Uani 1 1 d . . .
N52 N 0.08078(8) 0.93546(15) 0.31742(13) 0.0259(5) Uani 1 1 d . . .
N61 N 0.20553(9) 0.95772(16) 0.31226(15) 0.0337(6) Uani 1 1 d . . .
N62 N 0.16657(8) 0.94094(14) 0.33845(13) 0.0260(5) Uani 1 1 d . . .
O1 O 0.16571(8) 0.38806(14) 0.34703(12) 0.0445(6) Uani 1 1 d . . .
O2 O 0.13129(7) 0.10670(13) 0.37958(12) 0.0347(5) Uani 1 1 d . . .
B B 0.12649(15) 0.2527(2) 0.0963(2) 0.0427(9) Uani 1 1 d . . .
F1 F 0.14002(12) 0.22257(14) 0.17628(13) 0.0852(8) Uani 1 1 d . . .
F2 F 0.07906(9) 0.28841(17) 0.07441(17) 0.0833(7) Uani 1 1 d . . .
F3 F 0.15675(8) 0.32051(14) 0.09037(13) 0.0663(6) Uani 1 1 d . . .
F4 F 0.12696(9) 0.18290(13) 0.04582(12) 0.0659(6) Uani 1 1 d . . .
C1S C 0.99980(18) 0.2582(3) 0.1828(3) 0.0850(15) Uani 1 1 d . . .
H1S1 H 0.9779 0.3104 0.1799 0.102 Uiso 1 1 calc R . .
H1S2 H 1.0338 0.2809 0.1925 0.102 Uiso 1 1 calc R . .
C2S C 0.98303(19) 0.2118(4) 0.1067(3) 0.0987(18) Uani 1 1 d . . .
H2S1 H 1.0044 0.1599 0.1094 0.148 Uiso 1 1 calc R . .
H2S2 H 0.9842 0.2518 0.0625 0.148 Uiso 1 1 calc R . .
H2S3 H 0.9488 0.1916 0.0957 0.148 Uiso 1 1 calc R . .
O1S O 1.0000 0.2024(3) 0.2500 0.0655(10) Uani 1 2 d S . .

loop_
_atom_site_aniso_label
_atom_site_aniso_U_11
_atom_site_aniso_U_22
_atom_site_aniso_U_33
_atom_site_aniso_U_23
_atom_site_aniso_U_13
_atom_site_aniso_U_12
Ag 0.04864(15) 0.02254(13) 0.03668(14) -0.00132(10) 0.01061(10) 0.00460(10)
C1 0.0388(17) 0.0246(15) 0.0254(15) 0.0015(12) 0.0035(12) -0.0011(12)
C2 0.0298(15) 0.0216(14) 0.0235(14) -0.0024(11) 0.0073(11) -0.0020(11)
C11 0.0449(19) 0.0298(17) 0.0308(16) 0.0019(13) 0.0086(14) 0.0095(14)
C12 0.0373(18) 0.044(2) 0.0389(18) 0.0028(15) 0.0092(14) 0.0051(15)
C13 0.0411(18) 0.0315(17) 0.0303(15) 0.0013(13) 0.0119(13) -0.0060(13)
C21 0.056(2) 0.0283(16) 0.0242(15) -0.0033(13) 0.0021(14) 0.0051(14)
C22 0.059(2) 0.0363(18) 0.0213(15) -0.0011(13) 0.0026(14) 0.0010(15)
C23 0.0483(19) 0.0294(16) 0.0260(15) 0.0062(13) -0.0001(13) 0.0031(14)
C31 0.0464(18) 0.0324(17) 0.0218(14) 0.0006(12) 0.0040(13) -0.0107(14)
C32 0.053(2) 0.0423(19) 0.0244(15) 0.0021(14) 0.0110(14) -0.0034(15)
C33 0.0376(18) 0.052(2) 0.0335(17) 0.0078(15) 0.0068(14) -0.0018(15)
C41 0.0355(17) 0.0295(16) 0.0304(16) 0.0079(13) 0.0064(13) -0.0029(13)
C42 0.0448(19) 0.0452(19) 0.0219(15) 0.0055(14) 0.0063(13) -0.0049(15)
C43 0.0456(19) 0.0376(18) 0.0249(15) -0.0038(13) 0.0133(13) -0.0015(14)
C51 0.0332(16) 0.0351(17) 0.0276(15) -0.0070(13) 0.0069(12) 0.0037(13)
C52 0.0305(16) 0.052(2) 0.0311(16) 0.0012(14) 0.0112(13) 0.0026(14)
C53 0.0365(17) 0.0370(18) 0.0336(16) 0.0050(14) 0.0123(13) -0.0053(13)
C61 0.0365(17) 0.0467(19) 0.0219(15) -0.0003(13) 0.0058(12) -0.0012(14)
C62 0.0367(18) 0.054(2) 0.0297(16) -0.0001(15) -0.0003(14) 0.0036(15)
C63 0.0277(16) 0.0391(18) 0.050(2) -0.0070(15) 0.0098(14) 0.0004(13)
C70 0.0476(19) 0.0225(15) 0.0302(16) 0.0035(12) 0.0003(13) -0.0008(13)
C71 0.116(4) 0.079(3) 0.041(2) 0.026(2) -0.018(2) -0.065(3)
C72 0.0466(19) 0.0298(16) 0.0302(16) 0.0027(14) 0.0038(14) -0.0146(14)
C73 0.049(2) 0.0234(16) 0.053(2) -0.0008(15) 0.0038(16) 0.0004(14)
C74 0.047(2) 0.047(2) 0.0379(18) -0.0184(16) 0.0175(15) -0.0109(16)
C75 0.051(2) 0.053(2) 0.0281(16) 0.0024(16) 0.0036(14) -0.0136(17)
C76 0.0362(18) 0.0288(17) 0.054(2) 0.0044(15) 0.0007(15) -0.0005(13)
C77 0.0297(16) 0.0314(17) 0.0375(17) -0.0086(13) 0.0121(13) -0.0066(13)
C78 0.0345(19) 0.065(2) 0.073(3) -0.042(2) 0.0201(17) -0.0186(17)
C79 0.0370(17) 0.0238(15) 0.0330(16) -0.0034(12) 0.0090(13) -0.0007(12)
N11 0.0395(15) 0.0218(12) 0.0296(13) -0.0005(10) 0.0084(11) -0.0017(10)
N12 0.0381(14) 0.0232(12) 0.0249(12) 0.0018(10) 0.0064(10) 0.0013(10)
N21 0.0512(16) 0.0221(13) 0.0273(13) 0.0020(10) 0.0042(11) 0.0055(11)
N22 0.0437(15) 0.0222(13) 0.0222(12) 0.0004(10) 0.0028(10) 0.0001(11)
N31 0.0360(15) 0.0457(16) 0.0306(13) 0.0007(12) 0.0025(11) -0.0070(12)
N32 0.0332(14) 0.0310(13) 0.0213(12) 0.0001(10) 0.0017(10) -0.0048(10)
N41 0.0407(15) 0.0254(13) 0.0267(12) -0.0027(10) 0.0115(11) 0.0029(10)
N42 0.0339(13) 0.0213(12) 0.0250(12) 0.0005(10) 0.0094(10) 0.0010(10)
N51 0.0350(14) 0.0245(13) 0.0303(13) 0.0010(10) 0.0108(10) -0.0027(10)
N52 0.0268(12) 0.0250(12) 0.0244(12) -0.0016(10) 0.0068(10) -0.0003(10)
N61 0.0290(14) 0.0341(14) 0.0406(14) -0.0011(11) 0.0155(11) -0.0021(11)
N62 0.0268(12) 0.0244(12) 0.0258(12) -0.0013(10) 0.0077(10) -0.0011(9)
O1 0.0528(14) 0.0325(12) 0.0331(12) 0.0118(10) -0.0051(10) -0.0098(10)
O2 0.0326(11) 0.0312(11) 0.0386(11) -0.0140(9) 0.0099(9) -0.0059(9)
B 0.058(2) 0.0282(18) 0.045(2) 0.0034(18) 0.0215(18) 0.0043(19)
F1 0.178(3) 0.0381(12) 0.0404(12) 0.0061(10) 0.0385(15) 0.0046(14)
F2 0.0698(17) 0.0779(16) 0.120(2) 0.0224(16) 0.0559(15) 0.0109(13)
F3 0.0624(14) 0.0530(13) 0.0774(15) 0.0108(11) 0.0156(11) -0.0187(11)
F4 0.1073(18) 0.0429(12) 0.0477(12) -0.0081(10) 0.0267(12) 0.0076(11)
C1S 0.068(3) 0.099(4) 0.085(3) 0.004(3) 0.021(3) -0.029(3)
C2S 0.082(3) 0.140(5) 0.061(3) 0.032(3) 0.008(3) -0.042(3)
O1S 0.066(3) 0.078(3) 0.053(2) 0.000 0.0206(19) 0.000

loop_
_atom_type_symbol
_atom_type_description
_atom_type_scat_dispersion_real
_atom_type_scat_dispersion_imag
_atom_type_scat_source
C C 0.0033 0.0016 'International Tables Vol C Tables 4.2.6.8 and 6.1.1.4'
H H 0.0000 0.0000 'International Tables Vol C Tables 4.2.6.8 and 6.1.1.4'
B B 0.0013 0.0007 'International Tables Vol C Tables 4.2.6.8 and 6.1.1.4'
N N 0.0061 0.0033 'International Tables Vol C Tables 4.2.6.8 and 6.1.1.4'
O O 0.0106 0.0060 'International Tables Vol C Tables 4.2.6.8 and 6.1.1.4'
F F 0.0171 0.0103 'International Tables Vol C Tables 4.2.6.8 and 6.1.1.4'
Ag Ag -0.8971 1.1015 'International Tables Vol C Tables 4.2.6.8 and 6.1.1.4'

loop_
_geom_angle_atom_site_label_1
_geom_angle_atom_site_label_2
_geom_angle_atom_site_label_3
_geom_angle
_geom_angle_site_symmetry_1
_geom_angle_site_symmetry_3
_geom_angle_publ_flag
N51 Ag N11 142.48(8) . . ?
N51 Ag N21 123.53(9) . . ?
N11 Ag N21 83.12(8) . . ?
N51 Ag N41 80.76(8) . . ?
N11 Ag N41 124.05(8) . . ?
N21 Ag N41 99.36(8) . . ?
N12 C1 N32 110.1(2) . . ?
N12 C1 N22 110.9(2) . . ?
N32 C1 N22 107.3(2) . . ?
N12 C1 C70 110.8(2) . . ?
N32 C1 C70 108.7(2) . . ?
N22 C1 C70 109.0(2) . . ?
N52 C2 N62 108.3(2) . . ?
N52 C2 N42 111.5(2) . . ?
N62 C2 N42 108.6(2) . . ?
N52 C2 C79 110.6(2) . 1_565 ?
N62 C2 C79 110.1(2) . 1_565 ?
N42 C2 C79 107.8(2) . 1_565 ?
C12 C11 N12 107.9(3) . . ?
C11 C12 C13 105.4(3) . . ?
N11 C13 C12 111.6(3) . . ?
N22 C21 C22 106.9(3) . . ?
C21 C22 C23 105.2(3) . . ?
N21 C23 C22 111.7(3) . . ?
N32 C31 C32 106.3(3) . . ?
C31 C32 C33 105.1(3) . . ?
N31 C33 C32 111.9(3) . . ?
N42 C41 C42 107.8(3) . . ?
C41 C42 C43 105.0(2) . . ?
N41 C43 C42 111.4(3) . . ?
C52 C51 N52 107.2(3) . . ?
C51 C52 C53 105.7(3) . . ?
N51 C53 C52 111.8(3) . . ?
N62 C61 C62 106.2(3) . . ?
C61 C62 C63 105.4(3) . . ?
N61 C63 C62 112.7(3) . . ?
O1 C70 C1 107.6(2) . . ?
O1 C71 C72 113.3(3) . . ?
C73 C72 C77 119.1(3) . . ?
C73 C72 C71 120.8(3) . . ?
C77 C72 C71 120.1(3) . . ?
C72 C73 C74 121.8(3) . . ?
C75 C74 C73 119.2(3) . . ?
C74 C75 C76 119.6(3) . . ?
C75 C76 C77 121.5(3) . . ?
C76 C77 C72 118.6(3) . . ?
C76 C77 C78 118.9(3) . . ?
C72 C77 C78 122.4(3) . . ?
O2 C78 C77 109.2(2) . . ?
O2 C79 C2 112.0(2) . 1_545 ?
C13 N11 N12 105.2(2) . . ?
C13 N11 Ag 130.50(19) . . ?
N12 N11 Ag 122.86(17) . . ?
C11 N12 N11 109.9(2) . . ?
C11 N12 C1 128.4(2) . . ?
N11 N12 C1 121.5(2) . . ?
C23 N21 N22 104.7(2) . . ?
C23 N21 Ag 128.80(19) . . ?
N22 N21 Ag 121.06(17) . . ?
C21 N22 N21 111.5(2) . . ?
C21 N22 C1 129.3(2) . . ?
N21 N22 C1 118.8(2) . . ?
C33 N31 N32 104.3(2) . . ?
N31 N32 C31 112.3(2) . . ?
N31 N32 C1 115.6(2) . . ?
C31 N32 C1 132.1(2) . . ?
C43 N41 N42 105.0(2) . . ?
C43 N41 Ag 132.70(19) . . ?
N42 N41 Ag 121.78(16) . . ?
C41 N42 N41 110.8(2) . . ?
C41 N42 C2 129.5(2) . . ?
N41 N42 C2 119.5(2) . . ?
C53 N51 N52 104.6(2) . . ?
C53 N51 Ag 131.9(2) . . ?
N52 N51 Ag 123.01(16) . . ?
C51 N52 N51 110.7(2) . . ?
C51 N52 C2 128.8(2) . . ?
N51 N52 C2 120.4(2) . . ?
C63 N61 N62 103.4(2) . . ?
C61 N62 N61 112.4(2) . . ?
C61 N62 C2 129.3(2) . . ?
N61 N62 C2 117.5(2) . . ?
C71 O1 C70 115.2(2) . . ?
C79 O2 C78 114.4(2) . . ?
F3 B F4 112.3(3) . . ?
F3 B F1 110.4(3) . . ?
F4 B F1 109.4(3) . . ?
F3 B F2 106.3(3) . . ?
F4 B F2 110.0(3) . . ?
F1 B F2 108.4(3) . . ?
C2S C1S O1S 112.0(4) . . ?
C1S O1S C1S 108.5(5) . 2_755 ?

loop_
_geom_bond_atom_site_label_1
_geom_bond_atom_site_label_2
_geom_bond_distance
_geom_bond_site_symmetry_2
_geom_bond_publ_flag
Ag N51 2.271(2) . ?
Ag N11 2.283(2) . ?
Ag N21 2.341(2) . ?
Ag N41 2.353(2) . ?
C1 N12 1.443(4) . ?
C1 N32 1.454(4) . ?
C1 N22 1.471(3) . ?
C1 C70 1.543(4) . ?
C2 N52 1.452(3) . ?
C2 N62 1.456(3) . ?
C2 N42 1.463(3) . ?
C2 C79 1.550(4) 1_565 ?
C11 C12 1.351(4) . ?
C11 N12 1.363(4) . ?
C12 C13 1.393(4) . ?
C13 N11 1.320(4) . ?
C21 N22 1.352(3) . ?
C21 C22 1.361(4) . ?
C22 C23 1.389(4) . ?
C23 N21 1.322(3) . ?
C31 N32 1.357(3) . ?
C31 C32 1.363(4) . ?
C32 C33 1.400(4) . ?
C33 N31 1.319(4) . ?
C41 N42 1.351(3) . ?
C41 C42 1.353(4) . ?
C42 C43 1.396(4) . ?
C43 N41 1.323(3) . ?
C51 C52 1.352(4) . ?
C51 N52 1.359(3) . ?
C52 C53 1.384(4) . ?
C53 N51 1.325(3) . ?
C61 N62 1.359(3) . ?
C61 C62 1.361(4) . ?
C62 C63 1.387(4) . ?
C63 N61 1.327(4) . ?
C70 O1 1.412(3) . ?
C71 O1 1.345(4) . ?
C71 C72 1.497(4) . ?
C72 C73 1.368(4) . ?
C72 C77 1.391(4) . ?
C73 C74 1.379(4) . ?
C74 C75 1.366(4) . ?
C75 C76 1.375(4) . ?
C76 C77 1.381(4) . ?
C77 C78 1.494(4) . ?
C78 O2 1.449(3) . ?
C79 O2 1.403(3) . ?
C79 C2 1.550(4) 1_545 ?
N11 N12 1.373(3) . ?
N21 N22 1.353(3) . ?
N31 N32 1.352(3) . ?
N41 N42 1.358(3) . ?
N51 N52 1.366(3) . ?
N61 N62 1.360(3) . ?
B F3 1.359(4) . ?
B F4 1.361(4) . ?
B F1 1.378(4) . ?
B F2 1.387(4) . ?
C1S C2S 1.417(6) . ?
C1S O1S 1.428(5) . ?
O1S C1S 1.428(5) 2_755 ?
